data_9010365
loop_
_publ_author_name
'Martin, C. D.'
'Smith, R. I.'
'Marshall, W. G.'
'Parise, J. B.'

_publ_section_title
;
 High-pressure structure and bonding in CaIrO3: the structure model of MgSiO3
 post-perovskite investigated with time-of-flight neutron powder diffraction
 Note: Ca(z) and O(y) changed to match normal structure
 Sample: P = 9.72 GPa
;
_journal_name_full 'American Mineralogist'
_journal_page_first 1912
_journal_page_last 1918
_journal_paper_doi 10.2138/am.2007.2585
_journal_volume 92
_journal_year 2007
_chemical_formula_structural CaIrO3
_chemical_formula_sum 'Ca Ir O3'
_space_group_IT_number 63
_symmetry_space_group_name_Hall '-C 2c 2'
_symmetry_space_group_name_H-M 'C m c m'
_cell_angle_alpha 90
_cell_angle_beta 90
_cell_angle_gamma 90
_cell_length_a 3.1011
_cell_length_b 9.6587
_cell_length_c 7.2111
_cell_formula_units_Z 4
_cell_volume 215.991
_database_code_amcsd 0004487
_diffrn_ambient_pressure 9.72e+06
_exptl_crystal_density_diffrn 8.620
_cod_database_code 9010365
_amcsd_formula_title CaIrO3

loop_
_space_group_symop_operation_xyz
x,y,z
1/2+x,1/2+y,z
x,-y,1/2+z
1/2+x,1/2-y,1/2+z
-x,y,1/2-z
1/2-x,1/2+y,1/2-z
-x,y,z
1/2-x,1/2+y,z
x,-y,-z
1/2+x,1/2-y,-z
x,y,1/2-z
1/2+x,1/2+y,1/2-z
-x,-y,1/2+z
1/2-x,1/2-y,1/2+z
-x,-y,-z
1/2-x,1/2-y,-z

loop_
_atom_site_label
_atom_site_fract_x
_atom_site_fract_y
_atom_site_fract_z
_atom_site_U_iso_or_equiv
Ca 0.00000 0.24700 0.25000 0.00810
Ir 0.00000 0.00000 0.00000 0.01070
O1 0.00000 0.92290 0.25000 0.01050
O2 0.00000 0.62965 0.05060 0.00980

loop_
_cod_related_entry_id
_cod_related_entry_database
_cod_related_entry_code
1 AMCSD 0004487
